data_9015999
loop_
_publ_author_name
'Boudjada, N.'
'Durif, A.'

_publ_section_title
;
 Structure d'un trimetaphosphate-tellurate de rubidium monohydrate:
 Te(O H)6 Rb3 P3 H2 O
;
_journal_issue 2
_journal_name_full 'Acta Crystallographica, Section B'
_journal_page_first 595
_journal_page_last 597
_journal_paper_doi 10.1107/S0567740882003458
_journal_volume 38
_journal_year 1982
_chemical_formula_sum 'O16 P3 Rb3 Te'
_space_group_IT_number 14
_symmetry_space_group_name_Hall '-P 2yab'
_symmetry_space_group_name_H-M 'P 1 21/a 1'
_cell_angle_alpha 90
_cell_angle_beta 113.27
_cell_angle_gamma 90
_cell_length_a 15.56
_cell_length_b 8.358
_cell_length_c 13.72
_cell_formula_units_Z 4
_cell_volume 1639.146
_database_code_amcsd 0009754
_exptl_crystal_density_diffrn 2.970
_cod_duplicate_entry 1007086
_cod_original_formula_sum 'Te Rb3 P3 O16'
_cod_database_code 9015999
_amcsd_formula_title 'H8 O16 P3 Rb3 Te'

loop_
_space_group_symop_operation_xyz
x,y,z
1/2+x,1/2-y,z
1/2-x,1/2+y,-z
-x,-y,-z

loop_
_atom_site_label
_atom_site_fract_x
_atom_site_fract_y
_atom_site_fract_z
Te1 0.15416 0.28050 0.67392
Rb1 0.22341 0.49630 0.96296
Rb2 0.44035 0.19230 0.86118
Rb3 0.35891 0.31440 0.37965
P1 0.12930 0.26230 0.14090
P2 0.45630 0.38270 0.12710
P3 0.07720 0.27900 0.32160
O1 0.41190 0.88460 0.25140
O2 0.23100 0.87540 0.23440
O3 0.34910 0.66880 0.60710
O4 0.27870 0.66330 0.39440
O5 0.31450 0.60680 0.22500
O6 0.51330 0.67670 0.75270
O7 0.54380 0.08870 0.36950
O8 0.42460 0.55140 0.12320
O9 0.44420 0.61540 0.88300
O10 0.39800 0.87390 0.94910
O11 0.39360 0.26550 0.05380
O12 0.88950 0.64300 0.76600
O13 0.22400 0.18920 0.18530
O14 0.04250 0.17680 0.57880
O15 0.63350 0.03850 0.58160
O16 0.88150 0.16180 0.61080

loop_
_cod_related_entry_id
_cod_related_entry_database
_cod_related_entry_code
1 AMCSD 0009754
